data_4321819
loop_
_publ_author_name
'Paulo P\'erez-Lourido'
'Jaime Romero'
'Jos\'e Arturo Garc\'ia-V\'azquez'
'Antonio Sousa'
'Kevin Maresca'
'Jon Zubieta'

_publ_section_title
;
 Synthesis and Characterization of Indium Compounds with Phosphinothiol
 Ligands. The Crystal and Molecular Structures of [In{2-(Ph2P)C6H4S}3],
 [In{2-(Ph2P)-6-(Me3Si)C6H3S}2{2-(Ph2PO)-6-(Me3Si)C6H3S}], and
 [NMe4][In{PhP(C6H4S-2)2}2].CH3CN
;
_journal_name_full 'Inorganic Chemistry'
_journal_page_first 1293
_journal_page_last 1298
_journal_paper_doi 10.1021/ic980282s
_journal_volume 38
_journal_year 1999
_chemical_formula_sum 'C54 H42 In P3 S3'
_chemical_formula_weight 994.79
_chemical_name_systematic
; 
 ? 
;
_space_group_IT_number 14
_symmetry_cell_setting monoclinic
_symmetry_space_group_name_Hall '-P 2ybc'
_symmetry_space_group_name_H-M 'P 1 21/c 1'
_atom_sites_solution_hydrogens geom
_atom_sites_solution_primary direct
_atom_sites_solution_secondary difmap
_audit_creation_method SHELXL
_cell_angle_alpha 90.00
_cell_angle_beta 96.42(1)
_cell_angle_gamma 90.00
_cell_formula_units_Z 4
_cell_length_a 16.6579(1)
_cell_length_b 12.6628(2)
_cell_length_c 22.5520(3)
_cell_measurement_reflns_used 'reflections from 60 data frames'
_cell_measurement_temperature 298(2)
_cell_measurement_theta_max 30.00
_cell_measurement_theta_min 1.47
_cell_volume 4727.19(14)
_computing_cell_refinement 'Siemens XSCANS'
_computing_data_collection 'Siemens XSCANS'
_computing_data_reduction 'Siemens SHELXTL'
_computing_molecular_graphics 'Siemens SHELXTL'
_computing_publication_material 'Siemens SHELXTL'
_computing_structure_refinement 'SHELXL-93 (Sheldrick, 1993)'
_computing_structure_solution 'SHELXS-86 (Sheldrick, 1990)'
_diffrn_ambient_temperature 298(2)
_diffrn_measurement_device 'Siemens P4'
_diffrn_measurement_method '\w scans'
_diffrn_radiation_monochromator graphite
_diffrn_radiation_source 'fine-focus sealed tube'
_diffrn_radiation_type MoK\a
_diffrn_radiation_wavelength 0.71073
_diffrn_reflns_av_R_equivalents 0.0702
_diffrn_reflns_av_sigmaI/netI 0.0722
_diffrn_reflns_limit_h_max 21
_diffrn_reflns_limit_h_min -20
_diffrn_reflns_limit_k_max 16
_diffrn_reflns_limit_k_min -16
_diffrn_reflns_limit_l_max 24
_diffrn_reflns_limit_l_min -30
_diffrn_reflns_number 19116
_diffrn_reflns_theta_max 22.50
_diffrn_reflns_theta_min 1.23
_diffrn_standards_decay_% <1
_diffrn_standards_number '50 standard frames at start and end'
_exptl_absorpt_coefficient_mu 0.770
_exptl_absorpt_correction_T_max 0.3383
_exptl_absorpt_correction_T_min 0.1963
_exptl_absorpt_correction_type empirical
_exptl_crystal_density_diffrn 1.398
_exptl_crystal_description block
_exptl_crystal_F_000 2032
_exptl_crystal_size_max 0.20
_exptl_crystal_size_mid 0.20
_exptl_crystal_size_min 0.10
_refine_diff_density_max 1.401
_refine_diff_density_min -1.852
_refine_diff_density_rms 0.102
_refine_ls_extinction_method none
_refine_ls_goodness_of_fit_all 1.030
_refine_ls_goodness_of_fit_obs 1.107
_refine_ls_hydrogen_treatment idealized
_refine_ls_matrix_type full
_refine_ls_number_parameters 550
_refine_ls_number_reflns 6175
_refine_ls_number_restraints 0
_refine_ls_restrained_S_all 1.053
_refine_ls_restrained_S_obs 1.107
_refine_ls_R_factor_all 0..0782
_refine_ls_R_factor_obs 0.0579
_refine_ls_shift/esd_max 0.022
_refine_ls_shift/esd_mean 0.003
_refine_ls_structure_factor_coef Fsqd
_refine_ls_weighting_details 'w=1/[\s^2^(Fo^2^)+(0.0875P)^2^+0.0000P] where P=(Fo^2^+2Fc^2^)/3'
_refine_ls_weighting_scheme calc
_refine_ls_wR_factor_all 0.1522
_refine_ls_wR_factor_obs 0.1392
_reflns_number_observed 4779
_reflns_number_total 6176
_reflns_observed_criterion >2sigma(I)
_cod_data_source_file ic980282s_1.cif
_cod_data_source_block as005
_cod_depositor_comments
;
The following automatic conversions were performed:

'_refine_ls_weighting_scheme' value 'calc
w=1/[\s^2^(Fo^2^)+(0.0875P)^2^+0.0000P] where P=(Fo^2^+2Fc^2^)/3' was
changed to 'calc'. New tag '_refine_ls_weighting_details' was
created. The value of the new tag was set to
'w=1/[\s^2^(Fo^2^)+(0.0875P)^2^+0.0000P] where P=(Fo^2^+2Fc^2^)/3'.

Automatic conversion script
Id: cif_fix_values 3143 2015-03-26 13:38:13Z robertas 
;
_cod_original_cell_volume 4727.15(1)
_cod_database_code 4321819

loop_
_symmetry_equiv_pos_as_xyz
'x, y, z'
'-x, y+1/2, -z+1/2'
'-x, -y, -z'
'x, -y-1/2, z-1/2'

loop_
_atom_site_aniso_label
_atom_site_aniso_U_11
_atom_site_aniso_U_22
_atom_site_aniso_U_33
_atom_site_aniso_U_23
_atom_site_aniso_U_13
_atom_site_aniso_U_12
In 0.0353(3) 0.0400(3) 0.0289(3) 0.0019(2) 0.0063(2) -0.0059(2)
S1 0.0432(10) 0.0691(12) 0.0316(9) -0.0095(9) 0.0088(8) -0.0162(9)
S2 0.0567(11) 0.0533(11) 0.0404(10) 0.0048(9) -0.0072(9) -0.0171(9)
S3 0.0344(9) 0.0555(11) 0.0323(9) 0.0068(8) 0.0043(7) 0.0000(8)
P1 0.0567(11) 0.0485(11) 0.0336(10) -0.0039(9) 0.0026(9) -0.0102(9)
P2 0.0405(10) 0.0389(10) 0.0337(10) -0.0038(8) 0.0093(8) -0.0045(8)
P3 0.0345(9) 0.0411(10) 0.0339(9) -0.0015(8) 0.0078(8) -0.0049(8)
C11 0.046(4) 0.048(4) 0.026(4) -0.008(3) 0.005(3) -0.009(3)
C12 0.058(5) 0.068(5) 0.034(4) -0.006(4) -0.004(4) -0.009(4)
C13 0.078(6) 0.067(5) 0.033(4) 0.007(4) 0.010(4) -0.021(4)
C14 0.062(5) 0.080(6) 0.038(4) 0.002(4) 0.021(4) -0.024(4)
C15 0.042(4) 0.069(5) 0.046(5) -0.012(4) 0.015(4) -0.006(4)
C16 0.050(4) 0.047(4) 0.031(4) -0.009(3) 0.018(3) -0.014(3)
C21 0.094(7) 0.062(5) 0.058(5) 0.005(4) -0.021(5) -0.010(5)
C22 0.111(8) 0.079(7) 0.085(7) 0.015(6) -0.052(7) -0.034(7)
C23 0.072(7) 0.103(9) 0.097(8) 0.047(7) -0.047(6) -0.041(6)
C24 0.065(6) 0.094(7) 0.104(8) 0.036(7) -0.015(6) -0.006(5)
C25 0.065(6) 0.079(6) 0.072(6) 0.008(5) -0.005(5) -0.021(5)
C26 0.071(5) 0.047(4) 0.045(4) 0.001(4) -0.003(4) -0.009(4)
C31 0.095(6) 0.058(5) 0.060(5) -0.013(4) 0.019(5) -0.017(5)
C32 0.136(9) 0.068(7) 0.089(8) -0.039(6) 0.032(7) -0.022(6)
C33 0.118(9) 0.061(7) 0.141(11) -0.031(7) 0.058(8) -0.024(6)
C34 0.087(7) 0.067(6) 0.104(8) 0.005(6) 0.039(6) 0.008(5)
C35 0.056(5) 0.058(5) 0.071(6) -0.001(4) 0.019(4) -0.001(4)
C36 0.039(4) 0.047(4) 0.047(4) -0.008(4) 0.010(3) -0.008(3)
C41 0.047(4) 0.056(4) 0.035(4) -0.008(3) 0.012(3) -0.030(3)
C42 0.053(5) 0.093(6) 0.044(5) -0.013(4) 0.016(4) -0.037(5)
C43 0.047(5) 0.111(8) 0.066(6) -0.041(6) 0.032(5) -0.024(5)
C44 0.047(5) 0.086(6) 0.086(7) -0.035(6) 0.021(5) -0.002(4)
C45 0.045(4) 0.058(5) 0.055(5) -0.022(4) 0.019(4) -0.003(4)
C46 0.035(4) 0.054(4) 0.036(4) -0.016(3) 0.012(3) -0.013(3)
C51 0.056(5) 0.075(6) 0.074(6) -0.005(5) -0.003(5) 0.004(4)
C52 0.080(6) 0.095(7) 0.078(7) -0.009(6) -0.024(6) 0.020(6)
C53 0.112(9) 0.110(8) 0.056(6) -0.012(6) -0.022(6) 0.051(7)
C54 0.106(8) 0.122(9) 0.068(7) 0.041(6) 0.019(6) 0.038(7)
C55 0.060(5) 0.087(6) 0.074(6) 0.027(5) 0.009(5) 0.006(5)
C56 0.056(5) 0.047(4) 0.037(4) -0.010(3) 0.003(3) 0.005(4)
C61 0.052(4) 0.056(5) 0.040(4) -0.006(4) 0.018(4) -0.012(4)
C62 0.064(5) 0.082(6) 0.061(5) -0.006(5) 0.008(4) -0.030(5)
C63 0.045(5) 0.086(6) 0.090(7) 0.001(5) 0.024(5) -0.016(4)
C64 0.067(6) 0.086(6) 0.061(6) -0.003(5) 0.029(5) -0.012(5)
C65 0.054(5) 0.064(5) 0.039(4) -0.003(4) 0.015(3) -0.003(4)
C66 0.039(4) 0.033(4) 0.041(4) 0.000(3) 0.012(3) -0.003(3)
C71 0.035(4) 0.038(4) 0.032(4) 0.004(3) 0.008(3) -0.002(3)
C72 0.041(4) 0.044(4) 0.049(4) 0.004(3) 0.021(3) 0.013(3)
C73 0.063(5) 0.064(5) 0.036(4) 0.006(4) 0.023(4) 0.006(4)
C74 0.073(5) 0.059(5) 0.030(4) 0.011(4) 0.016(4) -0.004(4)
C75 0.050(4) 0.047(4) 0.035(4) 0.011(3) 0.009(3) 0.001(3)
C76 0.031(3) 0.039(4) 0.035(4) 0.003(3) 0.010(3) -0.005(3)
C81 0.050(5) 0.074(5) 0.062(5) -0.025(4) 0.017(4) -0.015(4)
C82 0.088(7) 0.084(6) 0.072(6) -0.038(5) 0.002(5) -0.010(5)
C83 0.079(7) 0.078(6) 0.095(8) -0.012(6) -0.020(6) -0.035(5)
C84 0.071(6) 0.101(7) 0.081(7) -0.010(6) 0.009(5) -0.048(5)
C85 0.059(5) 0.087(6) 0.052(5) -0.009(4) 0.013(4) -0.034(5)
C86 0.041(4) 0.041(4) 0.044(4) 0.001(3) 0.008(3) -0.001(3)
C91 0.047(4) 0.050(4) 0.048(4) 0.000(4) 0.006(4) -0.006(4)
C92 0.044(4) 0.082(6) 0.057(5) 0.003(5) 0.011(4) 0.000(4)
C93 0.055(5) 0.085(6) 0.047(5) 0.006(4) 0.013(4) 0.030(5)
C94 0.068(5) 0.055(5) 0.062(5) -0.006(4) 0.004(4) 0.012(4)
C95 0.048(4) 0.062(5) 0.059(5) 0.000(4) 0.006(4) 0.002(4)
C96 0.035(4) 0.035(4) 0.033(4) 0.005(3) 0.012(3) 0.002(3)

loop_
_atom_site_label
_atom_site_type_symbol
_atom_site_fract_x
_atom_site_fract_y
_atom_site_fract_z
_atom_site_U_iso_or_equiv
_atom_site_thermal_displace_type
_atom_site_occupancy
_atom_site_calc_flag
_atom_site_refinement_flags
_atom_site_disorder_group
In In 0.28797(2) 0.13859(3) 0.11071(2) 0.0346(2) Uani 1 d . .
S1 S 0.32995(10) 0.1757(2) 0.21944(7) 0.0476(5) Uani 1 d . .
S2 S 0.21766(11) 0.05841(14) 0.01493(8) 0.0511(5) Uani 1 d . .
S3 S 0.43156(9) 0.13217(13) 0.08092(7) 0.0407(4) Uani 1 d . .
P1 P 0.14634(11) 0.22022(14) 0.16502(8) 0.0465(5) Uani 1 d . .
P2 P 0.26174(10) -0.07667(13) 0.13232(7) 0.0373(4) Uani 1 d . .
P3 P 0.31005(10) 0.32252(13) 0.05163(7) 0.0362(4) Uani 1 d . .
C11 C 0.2485(4) 0.1185(5) 0.2527(3) 0.040(2) Uani 1 d . .
C12 C 0.2644(4) 0.0530(6) 0.3011(3) 0.054(2) Uani 1 d . .
H12A H 0.3174(4) 0.0330(6) 0.3132(3) 0.065 Uiso 1 calc R .
C13 C 0.2022(5) 0.0157(6) 0.3325(3) 0.059(2) Uani 1 d . .
H13A H 0.2141(5) -0.0278(6) 0.3656(3) 0.071 Uiso 1 calc R .
C14 C 0.1235(5) 0.0433(6) 0.3144(3) 0.059(2) Uani 1 d . .
H14A H 0.0823(5) 0.0203(6) 0.3359(3) 0.071 Uiso 1 calc R .
C15 C 0.1054(4) 0.1045(6) 0.2647(3) 0.051(2) Uani 1 d . .
H15A H 0.0518(4) 0.1211(6) 0.2523(3) 0.062 Uiso 1 calc R .
C16 C 0.1663(4) 0.1427(5) 0.2322(3) 0.041(2) Uani 1 d . .
C21 C 0.0206(5) 0.1173(6) 0.1006(4) 0.074(3) Uani 1 d . .
H21A H 0.0612(5) 0.0766(6) 0.0870(4) 0.089 Uiso 1 calc R .
C22 C -0.0588(7) 0.0962(8) 0.0818(5) 0.096(4) Uani 1 d . .
H22A H -0.0719(7) 0.0394(8) 0.0565(5) 0.116 Uiso 1 calc R .
C23 C -0.1185(6) 0.1572(9) 0.0997(5) 0.095(4) Uani 1 d . .
H23A H -0.1719(6) 0.1436(9) 0.0850(5) 0.114 Uiso 1 calc R .
C24 C -0.1012(5) 0.2388(8) 0.1392(5) 0.090(3) Uani 1 d . .
H24A H -0.1426(5) 0.2791(8) 0.1520(5) 0.108 Uiso 1 calc R .
C25 C -0.0211(5) 0.2604(7) 0.1599(4) 0.073(2) Uani 1 d . .
H25A H -0.0085(5) 0.3151(7) 0.1868(4) 0.087 Uiso 1 calc R .
C26 C 0.0403(5) 0.1996(6) 0.1401(3) 0.055(2) Uani 1 d . .
C31 C 0.1688(5) 0.3847(6) 0.2494(4) 0.070(2) Uani 1 d . .
H31A H 0.1866(5) 0.3331(6) 0.2772(4) 0.084 Uiso 1 calc R .
C32 C 0.1625(6) 0.4883(8) 0.2676(5) 0.096(3) Uani 1 d . .
H32A H 0.1753(6) 0.5064(8) 0.3075(5) 0.116 Uiso 1 calc R .
C33 C 0.1379(7) 0.5629(8) 0.2272(6) 0.103(4) Uani 1 d . .
H33A H 0.1321(7) 0.6319(8) 0.2401(6) 0.124 Uiso 1 calc R .
C34 C 0.1210(5) 0.5406(7) 0.1675(5) 0.084(3) Uani 1 d . .
H34A H 0.1066(5) 0.5940(7) 0.1400(5) 0.101 Uiso 1 calc R .
C35 C 0.1260(4) 0.4365(6) 0.1491(4) 0.061(2) Uani 1 d . .
H35A H 0.1141(4) 0.4197(6) 0.1089(4) 0.073 Uiso 1 calc R .
C36 C 0.1488(4) 0.3569(5) 0.1902(3) 0.044(2) Uani 1 d . .
C41 C 0.2812(4) -0.0545(5) 0.0138(3) 0.045(2) Uani 1 d . .
C42 C 0.3147(5) -0.0815(7) -0.0390(3) 0.063(2) Uani 1 d . .
H42A H 0.3066(5) -0.0375(7) -0.0721(3) 0.075 Uiso 1 calc R .
C43 C 0.3590(5) -0.1724(8) -0.0418(4) 0.073(3) Uani 1 d . .
H43A H 0.3801(5) -0.1895(8) -0.0771(4) 0.088 Uiso 1 calc R .
C44 C 0.3728(4) -0.2397(7) 0.0075(4) 0.072(2) Uani 1 d . .
H44A H 0.4022(4) -0.3017(7) 0.0051(4) 0.086 Uiso 1 calc R .
C45 C 0.3423(4) -0.2123(6) 0.0594(3) 0.051(2) Uani 1 d . .
H45A H 0.3522(4) -0.2555(6) 0.0928(3) 0.062 Uiso 1 calc R .
C46 C 0.2967(4) -0.1208(5) 0.0631(3) 0.041(2) Uani 1 d . .
C51 C 0.4004(5) -0.1188(6) 0.2054(4) 0.069(2) Uani 1 d . .
H51A H 0.4211(5) -0.0649(6) 0.1836(4) 0.083 Uiso 1 calc R .
C52 C 0.4498(6) -0.1667(8) 0.2501(5) 0.087(3) Uani 1 d . .
H52A H 0.5041(6) -0.1481(8) 0.2571(5) 0.104 Uiso 1 calc R .
C53 C 0.4185(7) -0.2425(9) 0.2845(4) 0.095(3) Uani 1 d . .
H53A H 0.4509(7) -0.2730(9) 0.3162(4) 0.114 Uiso 1 calc R .
C54 C 0.3398(7) -0.2732(8) 0.2722(4) 0.098(3) Uani 1 d . .
H54A H 0.3188(7) -0.3251(8) 0.2953(4) 0.118 Uiso 1 calc R .
C55 C 0.2912(5) -0.2272(7) 0.2256(4) 0.073(2) Uani 1 d . .
H55A H 0.2381(5) -0.2496(7) 0.2167(4) 0.088 Uiso 1 calc R .
C56 C 0.3213(4) -0.1480(5) 0.1920(3) 0.047(2) Uani 1 d . .
C61 C 0.1164(4) -0.1603(5) 0.0768(3) 0.049(2) Uani 1 d . .
H61A H 0.1431(4) -0.1666(5) 0.0429(3) 0.058 Uiso 1 calc R .
C62 C 0.0358(5) -0.1878(7) 0.0736(4) 0.069(2) Uani 1 d . .
H62A H 0.0090(5) -0.2122(7) 0.0378(4) 0.083 Uiso 1 calc R .
C63 C -0.0050(5) -0.1792(7) 0.1235(4) 0.072(2) Uani 1 d . .
H63A H -0.0592(5) -0.1978(7) 0.1215(4) 0.087 Uiso 1 calc R .
C64 C 0.0351(5) -0.1433(6) 0.1755(4) 0.070(2) Uani 1 d . .
H64A H 0.0078(5) -0.1382(6) 0.2092(4) 0.083 Uiso 1 calc R .
C65 C 0.1153(4) -0.1143(6) 0.1793(3) 0.052(2) Uani 1 d . .
H65A H 0.1413(4) -0.0885(6) 0.2150(3) 0.062 Uiso 1 calc R .
C66 C 0.1580(4) -0.1240(4) 0.1286(3) 0.037(2) Uani 1 d . .
C71 C 0.4092(3) 0.1766(5) 0.0062(3) 0.0348(15) Uani 1 d . .
C72 C 0.4420(4) 0.1237(5) -0.0398(3) 0.043(2) Uani 1 d . .
H72A H 0.4769(4) 0.0672(5) -0.0309(3) 0.052 Uiso 1 calc R .
C73 C 0.4229(4) 0.1546(6) -0.0985(3) 0.053(2) Uani 1 d . .
H73A H 0.4461(4) 0.1193(6) -0.1285(3) 0.064 Uiso 1 calc R .
C74 C 0.3707(4) 0.2361(6) -0.1133(3) 0.053(2) Uani 1 d . .
H74A H 0.3577(4) 0.2548(6) -0.1531(3) 0.064 Uiso 1 calc R .
C75 C 0.3370(4) 0.2909(5) -0.0687(3) 0.044(2) Uani 1 d . .
H75A H 0.3013(4) 0.3463(5) -0.0785(3) 0.052 Uiso 1 calc R .
C76 C 0.3573(3) 0.2617(5) -0.0087(3) 0.0342(15) Uani 1 d . .
C81 C 0.3657(4) 0.4563(6) 0.1440(3) 0.061(2) Uani 1 d . .
H81A H 0.3185(4) 0.4369(6) 0.1595(3) 0.073 Uiso 1 calc R .
C82 C 0.4165(6) 0.5282(7) 0.1745(4) 0.082(3) Uani 1 d . .
H82A H 0.4039(6) 0.5565(7) 0.2104(4) 0.098 Uiso 1 calc R .
C83 C 0.4860(6) 0.5580(7) 0.1515(5) 0.086(3) Uani 1 d . .
H83A H 0.5199(6) 0.6087(7) 0.1707(5) 0.103 Uiso 1 calc R .
C84 C 0.5047(5) 0.5120(7) 0.0997(4) 0.084(3) Uani 1 d . .
H84A H 0.5529(5) 0.5297(7) 0.0849(4) 0.101 Uiso 1 calc R .
C85 C 0.4542(4) 0.4411(6) 0.0696(3) 0.065(2) Uani 1 d . .
H85A H 0.4679(4) 0.4119(6) 0.0342(3) 0.078 Uiso 1 calc R .
C86 C 0.3831(4) 0.4119(5) 0.0908(3) 0.042(2) Uani 1 d . .
C91 C 0.1584(4) 0.3653(5) -0.0079(3) 0.048(2) Uani 1 d . .
H91A H 0.1521(4) 0.2923(5) -0.0084(3) 0.058 Uiso 1 calc R .
C92 C 0.0956(4) 0.4276(7) -0.0308(3) 0.061(2) Uani 1 d . .
H92A H 0.0474(4) 0.3965(7) -0.0467(3) 0.073 Uiso 1 calc R .
C93 C 0.1029(5) 0.5366(7) -0.0305(3) 0.062(2) Uani 1 d . .
H93A H 0.0599(5) 0.5790(7) -0.0458(3) 0.074 Uiso 1 calc R .
C94 C 0.1751(5) 0.5810(6) -0.0072(3) 0.062(2) Uani 1 d . .
H94A H 0.1812(5) 0.6540(6) -0.0068(3) 0.075 Uiso 1 calc R .
C95 C 0.2385(4) 0.5176(6) 0.0156(3) 0.056(2) Uani 1 d . .
H95A H 0.2871(4) 0.5485(6) 0.0309(3) 0.067 Uiso 1 calc R .
C96 C 0.2309(3) 0.4085(5) 0.0161(3) 0.0339(14) Uani 1 d . .

loop_
_atom_type_symbol
_atom_type_description
_atom_type_scat_dispersion_real
_atom_type_scat_dispersion_imag
_atom_type_scat_source
C C 0.0033 0.0016 'International Tables Vol C Tables 4.2.6.8 and 6.1.1.4'
H H 0.0000 0.0000 'International Tables Vol C Tables 4.2.6.8 and 6.1.1.4'
P P 0.1023 0.0942 'International Tables Vol C Tables 4.2.6.8 and 6.1.1.4'
S S 0.1246 0.1234 'International Tables Vol C Tables 4.2.6.8 and 6.1.1.4'
In In -0.7276 1.3100 'International Tables Vol C Tables 4.2.6.8 and 6.1.1.4'

loop_
_geom_angle_atom_site_label_1
_geom_angle_atom_site_label_2
_geom_angle_atom_site_label_3
_geom_angle
_geom_angle_site_symmetry_1
_geom_angle_site_symmetry_3
_geom_angle_publ_flag
S1 In S2 161.91(6) . . ?
S1 In S3 95.50(5) . . ?
S2 In S3 96.85(6) . . ?
S1 In P3 106.15(6) . . ?
S2 In P3 90.02(5) . . ?
S3 In P3 73.60(5) . . ?
S1 In P2 92.52(6) . . ?
S2 In P2 72.26(5) . . ?
S3 In P2 100.53(5) . . ?
P3 In P2 160.77(5) . . ?
S1 In P1 71.31(5) . . ?
S2 In P1 100.22(6) . . ?
S3 In P1 158.60(5) . . ?
P3 In P1 93.50(5) . . ?
P2 In P1 96.90(5) . . ?
C11 S1 In 101.1(2) . . ?
C41 S2 In 96.6(2) . . ?
C71 S3 In 97.8(2) . . ?
C16 P1 C26 105.3(3) . . ?
C16 P1 C36 105.1(3) . . ?
C26 P1 C36 102.7(3) . . ?
C16 P1 In 94.4(2) . . ?
C26 P1 In 128.0(3) . . ?
C36 P1 In 118.0(2) . . ?
C46 P2 C56 106.4(3) . . ?
C46 P2 C66 104.6(3) . . ?
C56 P2 C66 107.8(3) . . ?
C46 P2 In 94.5(2) . . ?
C56 P2 In 121.8(2) . . ?
C66 P2 In 118.4(2) . . ?
C86 P3 C76 107.8(3) . . ?
C86 P3 C96 104.7(3) . . ?
C76 P3 C96 106.0(3) . . ?
C86 P3 In 114.4(2) . . ?
C76 P3 In 95.6(2) . . ?
C96 P3 In 126.4(2) . . ?
C12 C11 C16 118.7(6) . . ?
C12 C11 S1 119.6(5) . . ?
C16 C11 S1 121.7(5) . . ?
C11 C12 C13 121.2(7) . . ?
C14 C13 C12 119.9(7) . . ?
C15 C14 C13 120.2(7) . . ?
C14 C15 C16 121.2(7) . . ?
C15 C16 C11 118.6(6) . . ?
C15 C16 P1 123.4(5) . . ?
C11 C16 P1 117.9(5) . . ?
C22 C21 C26 119.8(9) . . ?
C23 C22 C21 120.8(10) . . ?
C22 C23 C24 120.9(9) . . ?
C23 C24 C25 119.3(10) . . ?
C24 C25 C26 119.7(9) . . ?
C21 C26 C25 119.5(7) . . ?
C21 C26 P1 117.4(7) . . ?
C25 C26 P1 123.1(6) . . ?
C32 C31 C36 120.5(9) . . ?
C33 C32 C31 119.6(9) . . ?
C32 C33 C34 122.3(9) . . ?
C33 C34 C35 118.4(9) . . ?
C34 C35 C36 120.6(8) . . ?
C31 C36 C35 118.5(7) . . ?
C31 C36 P1 122.4(6) . . ?
C35 C36 P1 119.1(5) . . ?
C46 C41 C42 118.1(7) . . ?
C46 C41 S2 122.0(5) . . ?
C42 C41 S2 119.9(6) . . ?
C43 C42 C41 120.5(8) . . ?
C42 C43 C44 121.1(7) . . ?
C45 C44 C43 118.7(8) . . ?
C44 C45 C46 121.1(8) . . ?
C45 C46 C41 120.5(6) . . ?
C45 C46 P2 122.4(5) . . ?
C41 C46 P2 116.9(5) . . ?
C56 C51 C52 121.8(9) . . ?
C51 C52 C53 119.3(9) . . ?
C54 C53 C52 120.1(9) . . ?
C53 C54 C55 120.1(10) . . ?
C54 C55 C56 120.4(8) . . ?
C51 C56 C55 118.2(7) . . ?
C51 C56 P2 117.4(6) . . ?
C55 C56 P2 124.4(6) . . ?
C66 C61 C62 121.7(7) . . ?
C61 C62 C63 120.1(8) . . ?
C64 C63 C62 119.3(7) . . ?
C63 C64 C65 121.4(7) . . ?
C64 C65 C66 119.8(7) . . ?
C61 C66 C65 117.7(6) . . ?
C61 C66 P2 122.5(5) . . ?
C65 C66 P2 119.5(5) . . ?
C72 C71 C76 118.1(6) . . ?
C72 C71 S3 119.7(5) . . ?
C76 C71 S3 122.1(5) . . ?
C73 C72 C71 120.6(6) . . ?
C74 C73 C72 121.3(6) . . ?
C73 C74 C75 119.9(6) . . ?
C74 C75 C76 119.4(6) . . ?
C71 C76 C75 120.7(6) . . ?
C71 C76 P3 116.9(5) . . ?
C75 C76 P3 122.1(5) . . ?
C82 C81 C86 121.8(7) . . ?
C81 C82 C83 119.3(8) . . ?
C84 C83 C82 119.2(8) . . ?
C85 C84 C83 121.2(8) . . ?
C84 C85 C86 120.8(8) . . ?
C85 C86 C81 117.6(6) . . ?
C85 C86 P3 123.6(5) . . ?
C81 C86 P3 118.8(5) . . ?
C92 C91 C96 121.2(7) . . ?
C91 C92 C93 120.8(7) . . ?
C94 C93 C92 118.7(7) . . ?
C93 C94 C95 120.3(7) . . ?
C94 C95 C96 121.1(7) . . ?
C91 C96 C95 117.9(6) . . ?
C91 C96 P3 119.5(5) . . ?
C95 C96 P3 122.4(5) . . ?

loop_
_geom_bond_atom_site_label_1
_geom_bond_atom_site_label_2
_geom_bond_distance
_geom_bond_site_symmetry_2
_geom_bond_publ_flag
In S1 2.518(2) . ?
In S2 2.550(2) . ?
In S3 2.557(2) . ?
In P3 2.728(2) . ?
In P2 2.812(2) . ?
In P1 2.963(2) . ?
S1 C11 1.777(6) . ?
S2 C41 1.781(7) . ?
S3 C71 1.775(6) . ?
P1 C16 1.804(7) . ?
P1 C26 1.812(8) . ?
P1 C36 1.821(7) . ?
P2 C46 1.815(6) . ?
P2 C56 1.820(7) . ?
P2 C66 1.822(6) . ?
P3 C86 1.817(6) . ?
P3 C76 1.818(6) . ?
P3 C96 1.825(6) . ?
C11 C12 1.373(9) . ?
C11 C16 1.428(9) . ?
C12 C13 1.402(10) . ?
C13 C14 1.374(10) . ?
C14 C15 1.367(10) . ?
C15 C16 1.403(9) . ?
C21 C22 1.369(12) . ?
C21 C26 1.386(10) . ?
C22 C23 1.355(14) . ?
C23 C24 1.374(13) . ?
C24 C25 1.391(11) . ?
C25 C26 1.392(11) . ?
C31 C32 1.382(11) . ?
C31 C36 1.386(10) . ?
C32 C33 1.344(14) . ?
C33 C34 1.374(13) . ?
C34 C35 1.387(11) . ?
C35 C36 1.393(10) . ?
C41 C46 1.394(9) . ?
C41 C42 1.412(10) . ?
C42 C43 1.372(11) . ?
C43 C44 1.399(12) . ?
C44 C45 1.373(10) . ?
C45 C46 1.392(9) . ?
C51 C56 1.369(10) . ?
C51 C52 1.370(11) . ?
C52 C53 1.373(13) . ?
C53 C54 1.366(13) . ?
C54 C55 1.381(11) . ?
C55 C56 1.383(10) . ?
C61 C66 1.369(9) . ?
C61 C62 1.381(9) . ?
C62 C63 1.382(11) . ?
C63 C64 1.362(11) . ?
C64 C65 1.379(10) . ?
C65 C66 1.419(9) . ?
C71 C72 1.397(8) . ?
C71 C76 1.400(8) . ?
C72 C73 1.382(9) . ?
C73 C74 1.366(9) . ?
C74 C75 1.390(9) . ?
C75 C76 1.407(8) . ?
C81 C82 1.373(10) . ?
C81 C86 1.384(9) . ?
C82 C83 1.374(12) . ?
C83 C84 1.372(12) . ?
C84 C85 1.359(10) . ?
C85 C86 1.378(9) . ?
C91 C92 1.364(9) . ?
C91 C96 1.381(8) . ?
C92 C93 1.387(10) . ?
C93 C94 1.378(10) . ?
C94 C95 1.378(9) . ?
C95 C96 1.387(9) . ?
